data_4103769
loop_
_publ_author_name
'Jian Dong'
'Kyril M. Solntsev'
'Laren M. Tolbert'

_publ_section_title
;
 Activation and Tuning of Green Fluorescent Protein Chromophore Emission
 by Alkyl Substituent-Mediated Crystal Packing
;
_journal_name_full 'Journal of the American Chemical Society'
_journal_page_first 662
_journal_page_last 670
_journal_paper_doi 10.1021/ja806962e
_journal_volume 131
_journal_year 2009
_chemical_formula_moiety 'C13 H14 N2 O2'
_chemical_formula_sum 'C13 H14 N2 O2'
_chemical_formula_weight 230.26
_chemical_name_systematic
; 
 ? 
;
_space_group_IT_number 14
_symmetry_cell_setting monoclinic
_symmetry_space_group_name_Hall '-P 2yn'
_symmetry_space_group_name_H-M 'P 1 21/n 1'
_atom_sites_solution_hydrogens geom
_atom_sites_solution_primary direct
_atom_sites_solution_secondary difmap
_audit_creation_method SHELXL-97
_cell_angle_alpha 90.00
_cell_angle_beta 102.553(2)
_cell_angle_gamma 90.00
_cell_formula_units_Z 4
_cell_length_a 11.4832(4)
_cell_length_b 7.7162(3)
_cell_length_c 13.3246(5)
_cell_measurement_reflns_used 4524
_cell_measurement_temperature 173(2)
_cell_measurement_theta_max 65.33
_cell_measurement_theta_min 3.40
_cell_volume 1152.43(7)
_computing_cell_refinement 'Bruker SAINT'
_computing_data_collection 'Bruker APEX2'
_computing_data_reduction 'Bruker SAINT'
_computing_molecular_graphics 'Bruker SHELXTL'
_computing_structure_refinement 'SHELXL-97 (Sheldrick, 1997)'
_computing_structure_solution 'SHELXS-97 (Sheldrick, 1990)'
_diffrn_ambient_temperature 173(2)
_diffrn_measured_fraction_theta_full 0.930
_diffrn_measured_fraction_theta_max 0.930
_diffrn_measurement_device_type 'Bruker APEX-II CCD'
_diffrn_measurement_method '\f and \w scans'
_diffrn_radiation_monochromator graphite
_diffrn_radiation_source 'fine-focus sealed tube'
_diffrn_radiation_type CuK\a
_diffrn_radiation_wavelength 1.54178
_diffrn_reflns_av_R_equivalents 0.0246
_diffrn_reflns_av_sigmaI/netI 0.0168
_diffrn_reflns_limit_h_max 13
_diffrn_reflns_limit_h_min -13
_diffrn_reflns_limit_k_max 8
_diffrn_reflns_limit_k_min -8
_diffrn_reflns_limit_l_max 14
_diffrn_reflns_limit_l_min -15
_diffrn_reflns_number 7792
_diffrn_reflns_theta_full 65.78
_diffrn_reflns_theta_max 65.78
_diffrn_reflns_theta_min 4.61
_diffrn_standards_number 0
_exptl_absorpt_coefficient_mu 0.740
_exptl_absorpt_correction_T_max 0.9364
_exptl_absorpt_correction_T_min 0.8085
_exptl_absorpt_correction_type multi-scan
_exptl_absorpt_process_details SADABS
_exptl_crystal_colour colourless
_exptl_crystal_density_diffrn 1.327
_exptl_crystal_density_method 'not measured'
_exptl_crystal_description yellow
_exptl_crystal_F_000 488
_exptl_crystal_size_max 0.30
_exptl_crystal_size_mid 0.20
_exptl_crystal_size_min 0.09
_refine_diff_density_max 0.297
_refine_diff_density_min -0.255
_refine_diff_density_rms 0.035
_refine_ls_extinction_coef 0.0054(6)
_refine_ls_extinction_expression Fc^*^=kFc[1+0.001xFc^2^\l^3^/sin(2\q)]^-1/4^
_refine_ls_extinction_method SHELXL
_refine_ls_goodness_of_fit_ref 1.034
_refine_ls_hydrogen_treatment constr
_refine_ls_matrix_type full
_refine_ls_number_parameters 155
_refine_ls_number_reflns 1863
_refine_ls_number_restraints 0
_refine_ls_restrained_S_all 1.034
_refine_ls_R_factor_all 0.0384
_refine_ls_R_factor_gt 0.0361
_refine_ls_shift/su_max 0.000
_refine_ls_shift/su_mean 0.000
_refine_ls_structure_factor_coef Fsqd
_refine_ls_weighting_details 'calc w=1/[\s^2^(Fo^2^)+(0.0532P)^2^+0.5014P] where P=(Fo^2^+2Fc^2^)/3'
_refine_ls_weighting_scheme calc
_refine_ls_wR_factor_gt 0.0997
_refine_ls_wR_factor_ref 0.1015
_reflns_number_gt 1725
_reflns_number_total 1863
_reflns_threshold_expression >2sigma(I)
_cod_data_source_file ja806962e_si_003.cif
_cod_data_source_block meobdi2s
_cod_database_code 4103769

loop_
_symmetry_equiv_pos_as_xyz
'x, y, z'
'-x+1/2, y+1/2, -z+1/2'
'-x, -y, -z'
'x-1/2, -y-1/2, z-1/2'

loop_
_atom_site_label
_atom_site_type_symbol
_atom_site_fract_x
_atom_site_fract_y
_atom_site_fract_z
_atom_site_U_iso_or_equiv
_atom_site_adp_type
_atom_site_occupancy
_atom_site_symmetry_multiplicity
_atom_site_calc_flag
_atom_site_refinement_flags
C1 C 0.17593(13) 1.01982(19) 0.62014(11) 0.0288(4) Uani 1 1 d .
C2 C 0.11865(12) 1.12681(18) 0.46085(10) 0.0255(3) Uani 1 1 d .
C3 C 0.20673(12) 0.90389(18) 0.54111(10) 0.0250(3) Uani 1 1 d .
C4 C 0.25964(12) 0.74827(18) 0.56537(11) 0.0259(3) Uani 1 1 d .
H4 H 0.2755 0.7200 0.6364 0.031 Uiso 1 1 calc R
C5 C 0.29603(12) 0.61748(18) 0.49996(10) 0.0241(3) Uani 1 1 d .
C6 C 0.28273(12) 0.63478(18) 0.39302(10) 0.0250(3) Uani 1 1 d .
H6 H 0.2473 0.7366 0.3596 0.030 Uiso 1 1 calc R
C7 C 0.32064(12) 0.50550(18) 0.33625(11) 0.0259(3) Uani 1 1 d .
H7 H 0.3115 0.5191 0.2641 0.031 Uiso 1 1 calc R
C8 C 0.37248(12) 0.35451(18) 0.38419(10) 0.0249(3) Uani 1 1 d .
C9 C 0.38558(12) 0.33373(19) 0.48970(10) 0.0262(3) Uani 1 1 d .
H9 H 0.4198 0.2308 0.5226 0.031 Uiso 1 1 calc R
C10 C 0.34819(12) 0.46466(19) 0.54634(10) 0.0260(3) Uani 1 1 d .
H10 H 0.3581 0.4507 0.6185 0.031 Uiso 1 1 calc R
C11 C 0.06952(15) 1.3046(2) 0.60869(12) 0.0355(4) Uani 1 1 d .
H11A H 0.0413 1.2662 0.6694 0.053 Uiso 1 1 d R
H11B H 0.0026 1.3533 0.5581 0.053 Uiso 1 1 d R
H11C H 0.1313 1.3933 0.6289 0.053 Uiso 1 1 d R
C12 C 0.06528(14) 1.2537(2) 0.37995(11) 0.0321(4) Uani 1 1 d .
H12A H 0.0682 1.2067 0.3122 0.048 Uiso 1 1 d R
H12B H 0.1103 1.3624 0.3911 0.048 Uiso 1 1 d R
H12C H -0.0179 1.2756 0.3832 0.048 Uiso 1 1 d R
C13 C 0.44909(14) 0.07232(19) 0.36302(12) 0.0330(4) Uani 1 1 d .
H13A H 0.5214 0.0896 0.4167 0.049 Uiso 1 1 d R
H13B H 0.4675 -0.0018 0.3088 0.049 Uiso 1 1 d R
H13C H 0.3877 0.0168 0.3928 0.049 Uiso 1 1 d R
N1 N 0.11904(11) 1.15759(15) 0.56361(9) 0.0276(3) Uani 1 1 d .
N2 N 0.16870(10) 0.98183(15) 0.44397(9) 0.0254(3) Uani 1 1 d .
O1 O 0.19316(11) 1.00417(15) 0.71349(8) 0.0421(3) Uani 1 1 d .
O2 O 0.40646(9) 0.23598(13) 0.32033(7) 0.0320(3) Uani 1 1 d .

loop_
_atom_site_aniso_label
_atom_site_aniso_U_11
_atom_site_aniso_U_22
_atom_site_aniso_U_33
_atom_site_aniso_U_23
_atom_site_aniso_U_13
_atom_site_aniso_U_12
C1 0.0323(8) 0.0269(8) 0.0280(8) -0.0014(6) 0.0087(6) -0.0009(6)
C2 0.0252(7) 0.0243(8) 0.0281(7) -0.0013(6) 0.0085(6) -0.0033(5)
C3 0.0268(7) 0.0241(8) 0.0252(7) -0.0012(6) 0.0080(6) -0.0025(6)
C4 0.0281(7) 0.0268(8) 0.0233(7) -0.0002(5) 0.0069(6) -0.0022(6)
C5 0.0240(7) 0.0224(7) 0.0259(7) 0.0003(6) 0.0055(6) -0.0025(5)
C6 0.0264(7) 0.0220(7) 0.0264(7) 0.0025(6) 0.0050(6) -0.0013(5)
C7 0.0290(7) 0.0266(8) 0.0220(7) 0.0010(6) 0.0054(6) -0.0026(6)
C8 0.0245(7) 0.0238(7) 0.0267(7) -0.0034(6) 0.0058(6) -0.0023(5)
C9 0.0279(7) 0.0233(8) 0.0267(7) 0.0031(6) 0.0042(6) 0.0013(6)
C10 0.0282(7) 0.0278(8) 0.0218(7) 0.0016(6) 0.0052(6) -0.0008(6)
C11 0.0406(9) 0.0290(9) 0.0386(8) -0.0076(7) 0.0122(7) 0.0047(7)
C12 0.0348(8) 0.0280(8) 0.0348(8) 0.0029(6) 0.0103(7) 0.0042(6)
C13 0.0375(8) 0.0252(8) 0.0358(8) -0.0026(6) 0.0073(7) 0.0047(6)
N1 0.0318(7) 0.0235(7) 0.0296(6) -0.0028(5) 0.0109(5) 0.0011(5)
N2 0.0274(6) 0.0236(7) 0.0261(6) -0.0003(5) 0.0079(5) -0.0001(5)
O1 0.0617(8) 0.0397(7) 0.0263(6) -0.0016(5) 0.0125(5) 0.0091(6)
O2 0.0425(6) 0.0266(6) 0.0273(5) -0.0029(4) 0.0081(5) 0.0066(4)

loop_
_atom_type_symbol
_atom_type_description
_atom_type_scat_dispersion_real
_atom_type_scat_dispersion_imag
_atom_type_scat_source
C C 0.0181 0.0091 'International Tables Vol C Tables 4.2.6.8 and 6.1.1.4'
H H 0.0000 0.0000 'International Tables Vol C Tables 4.2.6.8 and 6.1.1.4'
N N 0.0311 0.0180 'International Tables Vol C Tables 4.2.6.8 and 6.1.1.4'
O O 0.0492 0.0322 'International Tables Vol C Tables 4.2.6.8 and 6.1.1.4'

loop_
_geom_angle_atom_site_label_1
_geom_angle_atom_site_label_2
_geom_angle_atom_site_label_3
_geom_angle
O1 C1 N1 125.69(13)
O1 C1 C3 130.74(14)
N1 C1 C3 103.57(12)
N2 C2 N1 114.28(12)
N2 C2 C12 124.73(13)
N1 C2 C12 121.00(12)
C4 C3 N2 129.22(13)
C4 C3 C1 122.02(13)
N2 C3 C1 108.73(12)
C3 C4 C5 130.24(13)
C3 C4 H4 114.9
C5 C4 H4 114.9
C10 C5 C6 117.90(13)
C10 C5 C4 118.04(12)
C6 C5 C4 124.05(13)
C7 C6 C5 120.65(13)
C7 C6 H6 119.7
C5 C6 H6 119.7
C6 C7 C8 120.42(13)
C6 C7 H7 119.8
C8 C7 H7 119.8
O2 C8 C9 124.84(13)
O2 C8 C7 115.17(12)
C9 C8 C7 119.99(13)
C10 C9 C8 119.28(13)
C10 C9 H9 120.4
C8 C9 H9 120.4
C9 C10 C5 121.76(13)
C9 C10 H10 119.1
C5 C10 H10 119.1
N1 C11 H11A 109.5
N1 C11 H11B 109.5
H11A C11 H11B 109.5
N1 C11 H11C 109.5
H11A C11 H11C 109.5
H11B C11 H11C 109.5
C2 C12 H12A 109.5
C2 C12 H12B 109.5
H12A C12 H12B 109.5
C2 C12 H12C 109.5
H12A C12 H12C 109.5
H12B C12 H12C 109.5
O2 C13 H13A 109.5
O2 C13 H13B 109.5
H13A C13 H13B 109.5
O2 C13 H13C 109.5
H13A C13 H13C 109.5
H13B C13 H13C 109.5
C1 N1 C2 107.80(11)
C1 N1 C11 123.73(12)
C2 N1 C11 128.47(12)
C2 N2 C3 105.61(11)
C8 O2 C13 117.71(11)

loop_
_geom_bond_atom_site_label_1
_geom_bond_atom_site_label_2
_geom_bond_distance
C1 O1 1.2221(18)
C1 N1 1.3822(19)
C1 C3 1.482(2)
C2 N2 1.2994(18)
C2 N1 1.3888(18)
C2 C12 1.486(2)
C3 C4 1.353(2)
C3 N2 1.4079(18)
C4 C5 1.453(2)
C4 H4 0.9500
C5 C10 1.404(2)
C5 C6 1.4059(19)
C6 C7 1.378(2)
C6 H6 0.9500
C7 C8 1.398(2)
C7 H7 0.9500
C8 O2 1.3628(17)
C8 C9 1.3903(19)
C9 C10 1.384(2)
C9 H9 0.9500
C10 H10 0.9500
C11 N1 1.4558(18)
C11 H11A 0.9800
C11 H11B 0.9800
C11 H11C 0.9800
C12 H12A 0.9800
C12 H12B 0.9800
C12 H12C 0.9800
C13 O2 1.4271(18)
C13 H13A 0.9800
C13 H13B 0.9800
C13 H13C 0.9800

loop_
_geom_torsion_atom_site_label_1
_geom_torsion_atom_site_label_2
_geom_torsion_atom_site_label_3
_geom_torsion_atom_site_label_4
_geom_torsion
O1 C1 C3 C4 2.4(3)
N1 C1 C3 C4 -176.97(13)
O1 C1 C3 N2 -179.31(15)
N1 C1 C3 N2 1.28(15)
N2 C3 C4 C5 1.9(3)
C1 C3 C4 C5 179.75(14)
C3 C4 C5 C10 -179.09(14)
C3 C4 C5 C6 1.2(2)
C10 C5 C6 C7 -0.4(2)
C4 C5 C6 C7 179.32(13)
C5 C6 C7 C8 0.3(2)
C6 C7 C8 O2 180.00(12)
C6 C7 C8 C9 0.3(2)
O2 C8 C9 C10 179.52(13)
C7 C8 C9 C10 -0.8(2)
C8 C9 C10 C5 0.7(2)
C6 C5 C10 C9 -0.1(2)
C4 C5 C10 C9 -179.87(12)
O1 C1 N1 C2 179.47(15)
C3 C1 N1 C2 -1.08(14)
O1 C1 N1 C11 -0.9(2)
C3 C1 N1 C11 178.56(13)
N2 C2 N1 C1 0.56(16)
C12 C2 N1 C1 -178.97(13)
N2 C2 N1 C11 -179.06(13)
C12 C2 N1 C11 1.4(2)
N1 C2 N2 C3 0.29(16)
C12 C2 N2 C3 179.79(13)
C4 C3 N2 C2 177.11(14)
C1 C3 N2 C2 -0.97(15)
C9 C8 O2 C13 5.7(2)
C7 C8 O2 C13 -173.97(12)

loop_
_cod_related_entry_id
_cod_related_entry_database
_cod_related_entry_code
1 ChemSpider 30660149
